data_7237710
loop_
_publ_author_name
'Nagai, Sayaka'
'Yamashita, Maho'
'Tachikawa, Takashi'
'Ubukata, Takashi'
'Asami, Masatoshi'
'Ito, Suguru'

_publ_section_title
;
 Efficient and versatile mechanochromic luminescence of
 phenanthroimidazolylbenzothiadiazoles: tricolor switching and directional
 control over the chromism
;
_journal_issue 17
_journal_name_full 'Journal of Materials Chemistry C'
_journal_page_first 4988
_journal_paper_doi 10.1039/C9TC00157C
_journal_volume 7
_journal_year 2019
_chemical_absolute_configuration 'CHOOSE rm ad rmad syn or unk'
_chemical_formula_moiety 'C34 H22 N4 O S'
_chemical_formula_sum 'C34 H22 N4 O S'
_chemical_formula_weight 534.63
_chemical_melting_point 478.4(10)
_space_group_crystal_system orthorhombic
_space_group_IT_number 33
_space_group_name_Hall 'P 2c -2n'
_space_group_name_H-M_alt 'P n a 21'
_atom_sites_solution_hydrogens geom
_atom_sites_solution_primary direct
_atom_sites_solution_secondary difmap
_audit_update_record
;
2018-12-22 deposited with the CCDC.	2019-03-08 downloaded from the CCDC.
;
_cell_angle_alpha 90.0000
_cell_angle_beta 90.0000
_cell_angle_gamma 90.0000
_cell_formula_units_Z 4
_cell_length_a 19.24398(15)
_cell_length_b 21.13245(17)
_cell_length_c 6.19786(5)
_cell_measurement_reflns_used 9927
_cell_measurement_temperature 223
_cell_measurement_theta_max 75.92
_cell_measurement_theta_min 4.19
_cell_volume 2520.50(3)
_computing_cell_refinement 'CrysAlisPro 1.171.39.20a (Rigaku OD, 2015)'
_computing_data_collection 'CrysAlisPro 1.171.39.20a (Rigaku OD, 2015)'
_computing_data_reduction 'CrysAlisPro 1.171.39.20a (Rigaku OD, 2015)'
_computing_molecular_graphics 'CrystalStructure 4.2.5'
_computing_publication_material 'CrystalStructure 4.2.5 (Rigaku, 2017)'
_computing_structure_refinement 'SHELXL Version 2014/7 (Sheldrick, 2008)'
_computing_structure_solution 'SIR2011 (Burla, et al., 2012)'
_diffrn_ambient_temperature 223
_diffrn_detector_area_resol_mean 5.811
_diffrn_measured_fraction_theta_full 0.999
_diffrn_measured_fraction_theta_max 0.999
_diffrn_measurement_device_type 'Rigaku XtaLAB P200'
_diffrn_measurement_method \w
_diffrn_radiation_type 'Cu K\a'
_diffrn_radiation_wavelength 1.54184
_diffrn_reflns_av_R_equivalents 0.0358
_diffrn_reflns_Laue_measured_fraction_full 0.999
_diffrn_reflns_Laue_measured_fraction_max 0.999
_diffrn_reflns_limit_h_max 18
_diffrn_reflns_limit_h_min -23
_diffrn_reflns_limit_k_max 25
_diffrn_reflns_limit_k_min -25
_diffrn_reflns_limit_l_max 7
_diffrn_reflns_limit_l_min -4
_diffrn_reflns_number 15869
_diffrn_reflns_point_group_measured_fraction_full 0.787
_diffrn_reflns_point_group_measured_fraction_max 0.785
_diffrn_reflns_theta_full 67.684
_diffrn_reflns_theta_max 68.240
_diffrn_reflns_theta_min 3.106
_diffrn_standards_number 0
_exptl_absorpt_coefficient_mu 1.434
_exptl_absorpt_correction_T_max 0.929
_exptl_absorpt_correction_T_min 0.636
_exptl_absorpt_correction_type multi-scan
_exptl_absorpt_process_details
;
CrysAlisPro 1.171.39.20a (Rigaku Oxford Diffraction, 2015)
Empirical absorption correction using spherical harmonics,
 implemented in SCALE3 ABSPACK scaling algorithm.
;
_exptl_crystal_colour red
_exptl_crystal_density_diffrn 1.409
_exptl_crystal_density_method 'not measured'
_exptl_crystal_description plate
_exptl_crystal_F_000 1112.00
_exptl_crystal_preparation Luminescent
_exptl_crystal_recrystallization_method 'Re-crystallisation from solvent: chloroform/hexane'
_exptl_crystal_size_max 0.851
_exptl_crystal_size_mid 0.062
_exptl_crystal_size_min 0.051
_refine_diff_density_max 0.10
_refine_diff_density_min -0.25
_refine_ls_abs_structure_details
;
 No quotients, so Flack parameter determined by classical intensity fit
;
_refine_ls_abs_structure_Flack -0.02(2)
_refine_ls_extinction_method none
_refine_ls_goodness_of_fit_ref 1.044
_refine_ls_hydrogen_treatment constr
_refine_ls_number_parameters 361
_refine_ls_number_reflns 3641
_refine_ls_number_restraints 1
_refine_ls_R_factor_all 0.0319
_refine_ls_R_factor_gt 0.0309
_refine_ls_shift/su_max 0.001
_refine_ls_structure_factor_coef Fsqd
_refine_ls_weighting_details 'w = 1/[\s^2^(Fo^2^)+(0.0513P)^2^+0.2869P] where P=(Fo^2^+2Fc^2^)/3'
_refine_ls_weighting_scheme calc
_refine_ls_wR_factor_gt 0.0805
_refine_ls_wR_factor_ref 0.0814
_reflns_Friedel_coverage 0.429
_reflns_Friedel_fraction_full 0.527
_reflns_Friedel_fraction_max 0.524
_reflns_number_gt 3511
_reflns_number_total 3641
_reflns_threshold_expression F^2^>2.0\s(F^2^)
_cod_data_source_file c9tc00157c2.cif
_cod_data_source_block sna100
_cod_depositor_comments
;
The following automatic conversions were performed:

data item '_chemical_melting_point' value '477.35-479.35' was changed
to '478.4(10)' -- the average value was taken and precision was
estimated.

Automatic conversion script
Id: cif_fix_values 6909 2019-04-08 15:41:33Z antanas 
;
_cod_database_code 7237710

loop_
_space_group_symop_id
_space_group_symop_operation_xyz
1 +X,+Y,+Z
2 -X,-Y,1/2+Z
3 1/2-X,1/2+Y,1/2+Z
4 1/2+X,1/2-Y,+Z

loop_
_atom_site_label
_atom_site_type_symbol
_atom_site_fract_x
_atom_site_fract_y
_atom_site_fract_z
_atom_site_U_iso_or_equiv
_atom_site_adp_type
_atom_site_occupancy
_atom_site_site_symmetry_order
_atom_site_calc_flag
_atom_site_refinement_flags_posn
_atom_site_refinement_flags_adp
S1 S 1.05909(3) 0.40106(3) 0.60187(13) 0.0476(2) Uani 1 1 d . .
O1 O 0.80393(9) 0.47749(10) 1.6135(4) 0.0517(5) Uani 1 1 d . .
N1 N 1.01576(8) 0.19942(8) 0.2451(3) 0.0265(4) Uani 1 1 d . .
N2 N 0.90034(9) 0.18603(9) 0.2557(3) 0.0284(4) Uani 1 1 d . .
N3 N 1.03519(10) 0.33829(10) 0.4753(4) 0.0387(5) Uani 1 1 d . .
N4 N 1.00299(11) 0.40345(9) 0.7947(4) 0.0378(5) Uani 1 1 d . .
C1 C 0.99929(10) 0.15570(10) 0.0861(4) 0.0264(4) Uani 1 1 d . .
C2 C 1.04189(11) 0.12096(10) -0.0637(4) 0.0282(4) Uani 1 1 d . .
C3 C 1.11524(11) 0.11686(11) -0.0540(4) 0.0310(5) Uani 1 1 d . .
H3 H 1.1393 0.1374 0.0578 0.037 Uiso 1 1 calc R U
C4 C 1.15169(12) 0.08312(11) -0.2064(5) 0.0355(5) Uani 1 1 d . .
H4 H 1.2004 0.0809 -0.1985 0.043 Uiso 1 1 calc R U
C5 C 1.11667(12) 0.05231(11) -0.3722(5) 0.0389(6) Uani 1 1 d . .
H5 H 1.1420 0.0303 -0.4779 0.047 Uiso 1 1 calc R U
C6 C 1.04538(12) 0.05388(11) -0.3825(5) 0.0374(5) Uani 1 1 d . .
H6 H 1.0226 0.0324 -0.4948 0.045 Uiso 1 1 calc R U
C7 C 1.00539(12) 0.08726(10) -0.2271(4) 0.0290(5) Uani 1 1 d . .
C8 C 0.92920(11) 0.08456(10) -0.2300(4) 0.0305(5) Uani 1 1 d . .
C9 C 0.89179(12) 0.05424(12) -0.3952(5) 0.0405(6) Uani 1 1 d . .
H9 H 0.9160 0.0355 -0.5105 0.049 Uiso 1 1 calc R U
C10 C 0.82015(13) 0.05145(13) -0.3912(6) 0.0479(7) Uani 1 1 d . .
H10 H 0.7961 0.0317 -0.5048 0.058 Uiso 1 1 calc R U
C11 C 0.78331(12) 0.07763(13) -0.2204(5) 0.0439(6) Uani 1 1 d . .
H11 H 0.7345 0.0751 -0.2180 0.053 Uiso 1 1 calc R U
C12 C 0.81798(12) 0.10737(11) -0.0542(5) 0.0357(5) Uani 1 1 d . .
H12 H 0.7930 0.1241 0.0629 0.043 Uiso 1 1 calc R U
C13 C 0.89076(11) 0.11264(10) -0.0604(4) 0.0295(5) Uani 1 1 d . .
C14 C 0.92820(10) 0.14934(10) 0.0949(4) 0.0277(4) Uani 1 1 d . .
C15 C 0.95374(10) 0.21643(10) 0.3433(4) 0.0268(4) Uani 1 1 d . .
C16 C 0.94285(11) 0.25825(10) 0.5291(4) 0.0269(5) Uani 1 1 d . .
C17 C 0.88754(11) 0.24499(10) 0.6621(4) 0.0295(5) Uani 1 1 d . .
H17 H 0.8607 0.2089 0.6316 0.035 Uiso 1 1 calc R U
C18 C 0.86861(11) 0.28224(11) 0.8414(4) 0.0308(5) Uani 1 1 d . .
H18 H 0.8305 0.2691 0.9249 0.037 Uiso 1 1 calc R U
C19 C 0.90283(11) 0.33671(10) 0.9010(4) 0.0278(5) Uani 1 1 d . .
C20 C 0.96155(11) 0.35241(10) 0.7686(4) 0.0289(5) Uani 1 1 d . .
C21 C 0.98073(11) 0.31451(10) 0.5842(4) 0.0287(4) Uani 1 1 d . .
C22 C 0.87923(11) 0.37570(10) 1.0859(4) 0.0292(4) Uani 1 1 d . .
C23 C 0.81114(13) 0.37071(14) 1.1604(5) 0.0487(7) Uani 1 1 d . .
H23 H 0.7803 0.3432 1.0895 0.058 Uiso 1 1 calc R U
C24 C 0.78779(14) 0.40483(15) 1.3347(6) 0.0571(9) Uani 1 1 d . .
H24 H 0.7416 0.4001 1.3813 0.068 Uiso 1 1 calc R U
C25 C 0.83166(12) 0.44612(12) 1.4422(5) 0.0368(5) Uani 1 1 d . .
C26 C 0.89851(12) 0.45383(11) 1.3678(4) 0.0341(5) Uani 1 1 d . .
H26 H 0.9285 0.4828 1.4356 0.041 Uiso 1 1 calc R U
C27 C 0.92163(12) 0.41868(12) 1.1922(4) 0.0357(5) Uani 1 1 d . .
H27 H 0.9675 0.4242 1.1438 0.043 Uiso 1 1 calc R U
C28 C 0.84740(15) 0.51933(15) 1.7287(5) 0.0519(7) Uani 1 1 d . .
H28A H 0.8214 0.5384 1.8458 0.062 Uiso 1 1 calc R U
H28B H 0.8866 0.4961 1.7869 0.062 Uiso 1 1 calc R U
H28C H 0.8641 0.5522 1.6324 0.062 Uiso 1 1 calc R U
C29 C 1.08393(10) 0.22644(10) 0.2757(4) 0.0274(4) Uani 1 1 d . .
C30 C 1.11184(11) 0.26215(11) 0.1095(4) 0.0342(5) Uani 1 1 d . .
H30 H 1.0863 0.2693 -0.0175 0.041 Uiso 1 1 calc R U
C31 C 1.17788(12) 0.28711(13) 0.1334(5) 0.0432(6) Uani 1 1 d . .
H31 H 1.1976 0.3114 0.0220 0.052 Uiso 1 1 calc R U
C32 C 1.21492(12) 0.27631(14) 0.3213(6) 0.0499(7) Uani 1 1 d . .
H32 H 1.2598 0.2932 0.3371 0.060 Uiso 1 1 calc R U
C33 C 1.18618(13) 0.24078(14) 0.4858(5) 0.0475(7) Uani 1 1 d . .
H33 H 1.2115 0.2339 0.6133 0.057 Uiso 1 1 calc R U
C34 C 1.12004(12) 0.21515(11) 0.4639(4) 0.0348(5) Uani 1 1 d . .
H34 H 1.1004 0.1907 0.5750 0.042 Uiso 1 1 calc R U

loop_
_atom_site_aniso_label
_atom_site_aniso_U_11
_atom_site_aniso_U_22
_atom_site_aniso_U_33
_atom_site_aniso_U_23
_atom_site_aniso_U_13
_atom_site_aniso_U_12
S1 0.0474(3) 0.0424(3) 0.0530(4) -0.0115(3) 0.0237(3) -0.0179(3)
O1 0.0433(9) 0.0646(11) 0.0472(12) -0.0294(11) 0.0110(10) -0.0097(8)
N1 0.0241(8) 0.0297(9) 0.0258(10) -0.0005(8) 0.0030(7) -0.0007(7)
N2 0.0261(8) 0.0296(9) 0.0295(10) -0.0026(8) 0.0023(8) 0.0000(7)
N3 0.0389(10) 0.0368(10) 0.0404(13) -0.0047(10) 0.0141(10) -0.0073(8)
N4 0.0367(10) 0.0379(11) 0.0388(12) -0.0072(9) 0.0111(9) -0.0100(8)
C1 0.0277(9) 0.0283(10) 0.0231(11) 0.0003(9) 0.0008(9) 0.0012(8)
C2 0.0289(10) 0.0277(10) 0.0278(11) 0.0032(9) 0.0041(9) 0.0023(8)
C3 0.0292(10) 0.0332(11) 0.0305(12) 0.0021(10) 0.0028(9) 0.0026(9)
C4 0.0308(10) 0.0345(11) 0.0412(14) 0.0068(11) 0.0109(10) 0.0047(9)
C5 0.0434(12) 0.0340(11) 0.0394(15) -0.0030(11) 0.0163(12) 0.0033(9)
C6 0.0433(12) 0.0336(11) 0.0351(14) -0.0069(11) 0.0077(11) -0.0003(9)
C7 0.0348(11) 0.0256(10) 0.0266(11) 0.0009(9) 0.0033(9) 0.0017(9)
C8 0.0352(11) 0.0246(10) 0.0316(13) -0.0001(10) -0.0006(10) 0.0008(8)
C9 0.0418(12) 0.0400(12) 0.0398(14) -0.0114(12) -0.0024(12) 0.0048(10)
C10 0.0441(13) 0.0478(14) 0.0519(17) -0.0193(15) -0.0143(14) 0.0024(11)
C11 0.0299(11) 0.0432(13) 0.0586(18) -0.0109(13) -0.0090(12) 0.0010(10)
C12 0.0298(11) 0.0326(11) 0.0449(14) -0.0047(11) -0.0010(11) 0.0025(9)
C13 0.0291(10) 0.0264(10) 0.0329(12) -0.0008(10) -0.0011(9) 0.0012(8)
C14 0.0280(10) 0.0269(9) 0.0283(12) 0.0007(10) 0.0029(9) 0.0023(8)
C15 0.0266(9) 0.0278(10) 0.0259(11) 0.0012(9) 0.0037(9) 0.0011(8)
C16 0.0285(10) 0.0282(10) 0.0240(11) 0.0005(9) 0.0010(8) 0.0000(8)
C17 0.0303(10) 0.0297(10) 0.0286(12) -0.0013(9) 0.0026(9) -0.0038(8)
C18 0.0325(10) 0.0325(11) 0.0275(12) 0.0013(10) 0.0085(9) -0.0063(9)
C19 0.0305(10) 0.0297(10) 0.0231(11) 0.0013(9) 0.0020(9) -0.0007(8)
C20 0.0308(10) 0.0280(10) 0.0278(12) -0.0007(9) 0.0033(9) -0.0035(8)
C21 0.0293(9) 0.0307(10) 0.0260(11) 0.0005(10) 0.0052(9) -0.0010(8)
C22 0.0333(10) 0.0299(10) 0.0246(11) 0.0007(10) 0.0021(9) -0.0002(8)
C23 0.0374(12) 0.0571(16) 0.0515(18) -0.0260(14) 0.0109(12) -0.0133(11)
C24 0.0355(13) 0.074(2) 0.062(2) -0.0333(17) 0.0170(14) -0.0155(12)
C25 0.0378(11) 0.0401(12) 0.0325(12) -0.0089(11) 0.0045(11) -0.0013(10)
C26 0.0400(11) 0.0348(11) 0.0274(12) -0.0049(10) 0.0004(10) -0.0079(10)
C27 0.0352(11) 0.0437(13) 0.0282(13) -0.0025(11) 0.0072(10) -0.0096(10)
C28 0.0515(15) 0.0603(17) 0.0440(16) -0.0264(14) 0.0037(13) -0.0077(14)
C29 0.0245(9) 0.0300(10) 0.0277(12) -0.0001(9) 0.0018(9) 0.0008(8)
C30 0.0329(10) 0.0400(11) 0.0297(12) 0.0030(11) 0.0006(11) -0.0034(9)
C31 0.0372(12) 0.0481(14) 0.0442(16) 0.0033(13) 0.0076(12) -0.0107(10)
C32 0.0286(11) 0.0589(17) 0.0622(19) 0.0029(15) -0.0038(12) -0.0109(11)
C33 0.0367(13) 0.0585(16) 0.0473(18) 0.0030(14) -0.0129(12) -0.0023(11)
C34 0.0344(11) 0.0391(12) 0.0309(13) 0.0052(11) -0.0025(10) -0.0004(9)

loop_
_atom_type_symbol
_atom_type_description
_atom_type_scat_dispersion_real
_atom_type_scat_dispersion_imag
_atom_type_scat_source
C C 0.0181 0.0091
;
International Tables for Crystallography
(Vol. C, Tables 4.2.6.8 and 6.1.1.4)
;
H H 0.0000 0.0000
;
International Tables for Crystallography
(Vol. C, Table 6.1.1.4)
;
N N 0.0311 0.0180
;
International Tables for Crystallography
(Vol. C, Tables 4.2.6.8 and 6.1.1.4)
;
O O 0.0492 0.0322
;
International Tables for Crystallography
(Vol. C, Tables 4.2.6.8 and 6.1.1.4)
;
S S 0.3331 0.5567
;
International Tables for Crystallography
(Vol. C, Tables 4.2.6.8 and 6.1.1.4)
;

loop_
_geom_angle_atom_site_label_1
_geom_angle_atom_site_label_2
_geom_angle_atom_site_label_3
_geom_angle
N3 S1 N4 101.30(10)
C25 O1 C28 117.9(2)
C15 N1 C1 106.73(17)
C15 N1 C29 128.46(19)
C1 N1 C29 124.34(17)
C15 N2 C14 105.55(17)
C21 N3 S1 106.66(17)
C20 N4 S1 106.35(17)
C14 C1 N1 105.31(18)
C14 C1 C2 122.8(2)
N1 C1 C2 131.88(18)
C3 C2 C7 119.4(2)
C3 C2 C1 124.9(2)
C7 C2 C1 115.65(19)
C4 C3 C2 120.7(2)
C4 C3 H3 119.6
C2 C3 H3 119.6
C3 C4 C5 120.2(2)
C3 C4 H4 119.9
C5 C4 H4 119.9
C6 C5 C4 120.5(2)
C6 C5 H5 119.8
C4 C5 H5 119.8
C5 C6 C7 121.4(2)
C5 C6 H6 119.3
C7 C6 H6 119.3
C6 C7 C2 117.6(2)
C6 C7 C8 120.9(2)
C2 C7 C8 121.4(2)
C9 C8 C13 117.7(2)
C9 C8 C7 122.6(2)
C13 C8 C7 119.8(2)
C10 C9 C8 121.2(3)
C10 C9 H9 119.4
C8 C9 H9 119.4
C9 C10 C11 120.4(3)
C9 C10 H10 119.8
C11 C10 H10 119.8
C12 C11 C10 120.3(2)
C12 C11 H11 119.9
C10 C11 H11 119.9
C11 C12 C13 119.9(2)
C11 C12 H12 120.1
C13 C12 H12 120.1
C12 C13 C8 120.5(2)
C12 C13 C14 121.8(2)
C8 C13 C14 117.61(19)
N2 C14 C1 111.2(2)
N2 C14 C13 126.74(18)
C1 C14 C13 121.8(2)
N2 C15 N1 111.16(19)
N2 C15 C16 120.13(18)
N1 C15 C16 128.59(19)
C17 C16 C21 114.8(2)
C17 C16 C15 117.30(19)
C21 C16 C15 127.83(19)
C16 C17 C18 124.0(2)
C16 C17 H17 118.0
C18 C17 H17 118.0
C19 C18 C17 123.7(2)
C19 C18 H18 118.1
C17 C18 H18 118.1
C18 C19 C20 114.60(19)
C18 C19 C22 121.72(19)
C20 C19 C22 123.68(19)
N4 C20 C19 125.5(2)
N4 C20 C21 112.8(2)
C19 C20 C21 121.71(19)
N3 C21 C16 125.9(2)
N3 C21 C20 112.92(19)
C16 C21 C20 121.21(19)
C27 C22 C23 116.4(2)
C27 C22 C19 123.4(2)
C23 C22 C19 120.1(2)
C24 C23 C22 121.9(2)
C24 C23 H23 119.1
C22 C23 H23 119.1
C23 C24 C25 120.6(2)
C23 C24 H24 119.7
C25 C24 H24 119.7
O1 C25 C26 124.8(2)
O1 C25 C24 116.3(2)
C26 C25 C24 118.9(2)
C25 C26 C27 119.9(2)
C25 C26 H26 120.1
C27 C26 H26 120.1
C22 C27 C26 122.2(2)
C22 C27 H27 118.9
C26 C27 H27 118.9
O1 C28 H28A 109.5
O1 C28 H28B 109.5
H28A C28 H28B 109.5
O1 C28 H28C 109.5
H28A C28 H28C 109.5
H28B C28 H28C 109.5
C34 C29 C30 121.9(2)
C34 C29 N1 120.0(2)
C30 C29 N1 118.1(2)
C31 C30 C29 119.0(2)
C31 C30 H30 120.5
C29 C30 H30 120.5
C30 C31 C32 120.0(3)
C30 C31 H31 120.0
C32 C31 H31 120.0
C33 C32 C31 120.3(2)
C33 C32 H32 119.9
C31 C32 H32 119.9
C32 C33 C34 120.4(3)
C32 C33 H33 119.8
C34 C33 H33 119.8
C29 C34 C33 118.5(2)
C29 C34 H34 120.8
C33 C34 H34 120.8

loop_
_geom_bond_atom_site_label_1
_geom_bond_atom_site_label_2
_geom_bond_distance
S1 N3 1.608(2)
S1 N4 1.611(2)
O1 C25 1.361(3)
O1 C28 1.411(3)
N1 C15 1.387(3)
N1 C1 1.388(3)
N1 C29 1.443(3)
N2 C15 1.328(3)
N2 C14 1.372(3)
N3 C21 1.344(3)
N4 C20 1.351(3)
C1 C14 1.376(3)
C1 C2 1.440(3)
C2 C3 1.416(3)
C2 C7 1.423(3)
C3 C4 1.376(4)
C3 H3 0.9400
C4 C5 1.390(4)
C4 H4 0.9400
C5 C6 1.374(3)
C5 H5 0.9400
C6 C7 1.420(3)
C6 H6 0.9400
C7 C8 1.468(3)
C8 C9 1.406(4)
C8 C13 1.416(3)
C9 C10 1.380(3)
C9 H9 0.9400
C10 C11 1.389(4)
C10 H10 0.9400
C11 C12 1.379(4)
C11 H11 0.9400
C12 C13 1.405(3)
C12 H12 0.9400
C13 C14 1.430(3)
C15 C16 1.466(3)
C16 C17 1.375(3)
C16 C21 1.436(3)
C17 C18 1.409(3)
C17 H17 0.9400
C18 C19 1.377(3)
C18 H18 0.9400
C19 C20 1.436(3)
C19 C22 1.483(3)
C20 C21 1.443(3)
C22 C27 1.387(3)
C22 C23 1.393(3)
C23 C24 1.374(4)
C23 H23 0.9400
C24 C25 1.385(4)
C24 H24 0.9400
C25 C26 1.376(3)
C26 C27 1.391(3)
C26 H26 0.9400
C27 H27 0.9400
C28 H28A 0.9700
C28 H28B 0.9700
C28 H28C 0.9700
C29 C34 1.379(3)
C29 C30 1.385(3)
C30 C31 1.384(3)
C30 H30 0.9400
C31 C32 1.385(4)
C31 H31 0.9400
C32 C33 1.381(4)
C32 H32 0.9400
C33 C34 1.390(3)
C33 H33 0.9400
C34 H34 0.9400

loop_
_geom_torsion_atom_site_label_1
_geom_torsion_atom_site_label_2
_geom_torsion_atom_site_label_3
_geom_torsion_atom_site_label_4
_geom_torsion
N4 S1 N3 C21 -1.1(2)
N3 S1 N4 C20 0.7(2)
C15 N1 C1 C14 0.8(2)
C29 N1 C1 C14 -171.9(2)
C15 N1 C1 C2 -178.6(2)
C29 N1 C1 C2 8.6(4)
C14 C1 C2 C3 -167.9(2)
N1 C1 C2 C3 11.5(4)
C14 C1 C2 C7 10.0(3)
N1 C1 C2 C7 -170.6(2)
C7 C2 C3 C4 3.0(3)
C1 C2 C3 C4 -179.1(2)
C2 C3 C4 C5 -0.2(4)
C3 C4 C5 C6 -1.6(4)
C4 C5 C6 C7 0.7(4)
C5 C6 C7 C2 2.1(4)
C5 C6 C7 C8 -175.2(2)
C3 C2 C7 C6 -3.9(3)
C1 C2 C7 C6 178.1(2)
C3 C2 C7 C8 173.4(2)
C1 C2 C7 C8 -4.6(3)
C6 C7 C8 C9 -6.0(4)
C2 C7 C8 C9 176.8(2)
C6 C7 C8 C13 173.3(2)
C2 C7 C8 C13 -3.9(3)
C13 C8 C9 C10 -0.6(4)
C7 C8 C9 C10 178.7(2)
C8 C9 C10 C11 -1.3(4)
C9 C10 C11 C12 0.8(4)
C10 C11 C12 C13 1.6(4)
C11 C12 C13 C8 -3.5(4)
C11 C12 C13 C14 172.6(2)
C9 C8 C13 C12 3.0(3)
C7 C8 C13 C12 -176.4(2)
C9 C8 C13 C14 -173.3(2)
C7 C8 C13 C14 7.3(3)
C15 N2 C14 C1 1.5(3)
C15 N2 C14 C13 -173.3(2)
N1 C1 C14 N2 -1.5(3)
C2 C1 C14 N2 178.0(2)
N1 C1 C14 C13 173.6(2)
C2 C1 C14 C13 -6.9(3)
C12 C13 C14 N2 -4.2(4)
C8 C13 C14 N2 172.1(2)
C12 C13 C14 C1 -178.5(2)
C8 C13 C14 C1 -2.2(3)
C14 N2 C15 N1 -1.0(3)
C14 N2 C15 C16 -177.3(2)
C1 N1 C15 N2 0.1(3)
C29 N1 C15 N2 172.5(2)
C1 N1 C15 C16 176.0(2)
C29 N1 C15 C16 -11.7(4)
N2 C15 C16 C17 27.4(3)
N1 C15 C16 C17 -148.2(2)
N2 C15 C16 C21 -148.6(2)
N1 C15 C16 C21 35.9(4)
C21 C16 C17 C18 -0.8(3)
C15 C16 C17 C18 -177.2(2)
C16 C17 C18 C19 1.1(4)
C17 C18 C19 C20 -1.6(3)
C17 C18 C19 C22 177.5(2)
S1 N4 C20 C19 -178.0(2)
S1 N4 C20 C21 0.0(3)
C18 C19 C20 N4 179.8(2)
C22 C19 C20 N4 0.7(4)
C18 C19 C20 C21 1.9(3)
C22 C19 C20 C21 -177.2(2)
S1 N3 C21 C16 -179.75(19)
S1 N3 C21 C20 1.2(3)
C17 C16 C21 N3 -177.8(2)
C15 C16 C21 N3 -1.8(4)
C17 C16 C21 C20 1.1(3)
C15 C16 C21 C20 177.1(2)
N4 C20 C21 N3 -0.8(3)
C19 C20 C21 N3 177.3(2)
N4 C20 C21 C16 -179.9(2)
C19 C20 C21 C16 -1.8(3)
C18 C19 C22 C27 159.9(2)
C20 C19 C22 C27 -21.1(4)
C18 C19 C22 C23 -20.7(4)
C20 C19 C22 C23 158.3(3)
C27 C22 C23 C24 -2.2(4)
C19 C22 C23 C24 178.3(3)
C22 C23 C24 C25 0.4(5)
C28 O1 C25 C26 -2.4(4)
C28 O1 C25 C24 179.2(3)
C23 C24 C25 O1 -179.6(3)
C23 C24 C25 C26 1.9(5)
O1 C25 C26 C27 179.3(3)
C24 C25 C26 C27 -2.3(4)
C23 C22 C27 C26 1.8(4)
C19 C22 C27 C26 -178.8(2)
C25 C26 C27 C22 0.4(4)
C15 N1 C29 C34 72.4(3)
C1 N1 C29 C34 -116.5(3)
C15 N1 C29 C30 -109.1(3)
C1 N1 C29 C30 62.0(3)
C34 C29 C30 C31 0.1(4)
N1 C29 C30 C31 -178.4(2)
C29 C30 C31 C32 -0.1(4)
C30 C31 C32 C33 -0.1(5)
C31 C32 C33 C34 0.4(5)
C30 C29 C34 C33 0.2(4)
N1 C29 C34 C33 178.6(2)
C32 C33 C34 C29 -0.4(4)
